data_2208513
loop_
_publ_author_name
'Koketsu, Mamoru'
'Ebihara, Masahiro'
'Ishihara, Hideharu'

_publ_section_title
;
 4-Hydroxy-4-methyl-2,6-diphenyl-5,6-dihydro-4<i>H</i>-1,3-thiazine
;
_journal_coeditor_code BT2020
_journal_issue 4
_journal_name_full 'Acta Crystallographica Section E'
_journal_page_first o1218
_journal_page_last o1220
_journal_paper_doi 10.1107/S1600536806007008
_journal_volume 62
_journal_year 2006
_chemical_formula_iupac 'C17 H17 N O S'
_chemical_formula_moiety 'C17 H17 N O S'
_chemical_formula_sum 'C17 H17 N O S'
_chemical_formula_weight 283.39
_chemical_melting_point 127
_chemical_name_common 4-Hydroxy-5,6-dihydro-4H-1,3-thiazine
_chemical_name_systematic
;
4-Hydroxy-4-methyl-2,6-diphenyl-5,6-dihydro-4H-1,3-thiazine
;
_space_group_IT_number 61
_symmetry_cell_setting orthorhombic
_symmetry_space_group_name_Hall '-P 2ac 2ab'
_symmetry_space_group_name_H-M 'P b c a'
_atom_sites_solution_hydrogens geom
_atom_sites_solution_primary direct
_atom_sites_solution_secondary difmap
_audit_creation_method SHELXL-97
_cell_angle_alpha 90
_cell_angle_beta 90
_cell_angle_gamma 90
_cell_formula_units_Z 8
_cell_length_a 12.1452(2)
_cell_length_b 10.6688(2)
_cell_length_c 23.1573(6)
_cell_measurement_reflns_used 10470
_cell_measurement_temperature 190(2)
_cell_measurement_theta_max 25.0
_cell_measurement_theta_min 3.0
_cell_volume 3000.60(11)
_computing_cell_refinement 'SCALEPACK (Otwinowski & Minor, 1997)'
_computing_data_collection 'COLLECT (Nonius, 2000)'
_computing_data_reduction 'SCALEPACK and DENZO (Otwinowski & Minor, 1997)'
_computing_molecular_graphics 'ORTEPII (Johnson, 1976)'
_computing_publication_material SHELXL97
_computing_structure_refinement 'SHELXL97 (Sheldrick, 1997)'
_computing_structure_solution 'SHELXS97 (Sheldrick, 1997)'
_diffrn_ambient_temperature 190(2)
_diffrn_detector_area_resol_mean 9
_diffrn_measured_fraction_theta_full 0.999
_diffrn_measured_fraction_theta_max 0.999
_diffrn_measurement_device_type 'Nonius KappaCCD'
_diffrn_measurement_method CCD
_diffrn_radiation_monochromator graphite
_diffrn_radiation_source 'fine-focus sealed tube'
_diffrn_radiation_type MoK\a
_diffrn_radiation_wavelength 0.71073
_diffrn_reflns_av_R_equivalents 0.1198
_diffrn_reflns_av_sigmaI/netI 0.0638
_diffrn_reflns_limit_h_max 14
_diffrn_reflns_limit_h_min -14
_diffrn_reflns_limit_k_max 12
_diffrn_reflns_limit_k_min -12
_diffrn_reflns_limit_l_max 27
_diffrn_reflns_limit_l_min -27
_diffrn_reflns_number 45044
_diffrn_reflns_theta_full 25.06
_diffrn_reflns_theta_max 25.06
_diffrn_reflns_theta_min 3.09
_diffrn_standards_decay_% 0
_diffrn_standards_interval_time 0
_diffrn_standards_number 0
_exptl_absorpt_coefficient_mu 0.211
_exptl_absorpt_correction_type none
_exptl_crystal_colour colourless
_exptl_crystal_density_diffrn 1.255
_exptl_crystal_density_method 'not measured'
_exptl_crystal_description prism
_exptl_crystal_F_000 1200
_exptl_crystal_size_max 0.13
_exptl_crystal_size_mid 0.13
_exptl_crystal_size_min 0.02
_refine_diff_density_max 0.180
_refine_diff_density_min -0.277
_refine_ls_extinction_method none
_refine_ls_goodness_of_fit_ref 1.025
_refine_ls_hydrogen_treatment constr
_refine_ls_matrix_type full
_refine_ls_number_parameters 184
_refine_ls_number_reflns 2663
_refine_ls_number_restraints 0
_refine_ls_restrained_S_all 1.025
_refine_ls_R_factor_all 0.0934
_refine_ls_R_factor_gt 0.0464
_refine_ls_shift/su_max 0.000
_refine_ls_shift/su_mean 0.000
_refine_ls_structure_factor_coef Fsqd
_refine_ls_weighting_details 'calc w=1/[\s^2^(Fo^2^)+(0.045P)^2^+0.1974P] where P=(Fo^2^+2Fc^2^)/3'
_refine_ls_weighting_scheme calc
_refine_ls_wR_factor_gt 0.0873
_refine_ls_wR_factor_ref 0.1017
_reflns_number_gt 1718
_reflns_number_total 2663
_reflns_threshold_expression I>2\s(I)
_cod_data_source_file bt2020.cif
_cod_data_source_block I
_cod_depositor_comments
;
The following automatic conversions were performed:
'_symmetry_cell_setting' value 'Orthorhombic' changed to 'orthorhombic'
according to '/home/saulius/struct/CIF-dictionaries/cif_core.dic'
dictionary named 'cif_core.dic' version 2.4.1 from 2010-06-29.

Automatic conversion script
Id: cif_fix_enum 1527 2010-12-29 10:47:43Z saulius 

The following automatic conversions were performed:

'_symmetry_cell_setting' value 'Orthorhombic' changed to
'orthorhombic' according to
/home/saulius/struct/CIF-dictionaries/cif_core.dic dictionary named
'cif_core.dic' version 2.4.1 from 2010-06-29.

Automatic conversion script
Id: cif_fix_values 1715 2011-07-08 13:25:40Z adriana 
;
_cod_database_code 2208513
_cod_database_fobs_code 2208513

loop_
_symmetry_equiv_pos_as_xyz
'x, y, z'
'-x+1/2, -y, z+1/2'
'x+1/2, -y+1/2, -z'
'-x, y+1/2, -z+1/2'
'-x, -y, -z'
'x-1/2, y, -z-1/2'
'-x-1/2, y-1/2, z'
'x, -y-1/2, z-1/2'

loop_
_atom_site_type_symbol
_atom_site_label
_atom_site_fract_x
_atom_site_fract_y
_atom_site_fract_z
_atom_site_U_iso_or_equiv
_atom_site_adp_type
_atom_site_calc_flag
_atom_site_refinement_flags
_atom_site_occupancy
S S1 0.81594(5) 0.55786(5) 0.05326(3) 0.0375(2) Uani d . 1
C C1 0.71594(19) 0.57170(18) -0.00148(9) 0.0290(5) Uani d . 1
N N1 0.61358(15) 0.59948(16) 0.00336(7) 0.0310(5) Uani d . 1
C C2 0.56306(18) 0.6240(2) 0.06035(9) 0.0325(6) Uani d . 1
C C3 0.64273(19) 0.6807(2) 0.10381(10) 0.0355(6) Uani d . 1
H H1 0.6021 0.7011 0.1396 0.043 Uiso calc R 1
H H2 0.6724 0.7599 0.0879 0.043 Uiso calc R 1
C C4 0.73817(19) 0.5941(2) 0.11864(9) 0.0331(6) Uani d . 1
H H3 0.7076 0.5142 0.1345 0.040 Uiso calc R 1
C C5 0.76173(18) 0.55117(18) -0.06008(9) 0.0286(5) Uani d . 1
C C6 0.84612(19) 0.4657(2) -0.07018(10) 0.0376(6) Uani d . 1
H H4 0.8752 0.4177 -0.0392 0.045 Uiso calc R 1
C C7 0.8878(2) 0.4505(2) -0.12548(11) 0.0440(7) Uani d . 1
H H5 0.9448 0.3914 -0.1324 0.053 Uiso calc R 1
C C8 0.8467(2) 0.5211(2) -0.17043(11) 0.0453(7) Uani d . 1
H H6 0.8761 0.5114 -0.2082 0.054 Uiso calc R 1
C C9 0.7630(2) 0.6057(2) -0.16081(10) 0.0425(6) Uani d . 1
H H7 0.7345 0.6538 -0.1919 0.051 Uiso calc R 1
C C10 0.72078(19) 0.6204(2) -0.10604(10) 0.0348(6) Uani d . 1
H H8 0.6629 0.6787 -0.0996 0.042 Uiso calc R 1
O O1 0.52831(13) 0.50708(14) 0.08385(7) 0.0374(4) Uani d . 1
H H9 0.4885 0.4696 0.0597 0.089(12) Uiso calc R 1
C C11 0.46573(18) 0.7102(2) 0.05012(11) 0.0421(7) Uani d . 1
H H10 0.4922 0.7916 0.0362 0.063 Uiso calc R 1
H H11 0.4253 0.7218 0.0864 0.063 Uiso calc R 1
H H12 0.4168 0.6729 0.0212 0.063 Uiso calc R 1
C C12 0.81749(18) 0.64817(19) 0.16214(9) 0.0303(6) Uani d . 1
C C13 0.83726(19) 0.5865(2) 0.21393(10) 0.0405(6) Uani d . 1
H H13 0.8008 0.5095 0.2217 0.049 Uiso calc R 1
C C14 0.9094(2) 0.6356(2) 0.25434(10) 0.0473(7) Uani d . 1
H H14 0.9214 0.5931 0.2898 0.057 Uiso calc R 1
C C15 0.9637(2) 0.7461(2) 0.24301(11) 0.0460(7) Uani d . 1
H H15 1.0140 0.7792 0.2705 0.055 Uiso calc R 1
C C16 0.9451(2) 0.8087(2) 0.19189(11) 0.0414(6) Uani d . 1
H H16 0.9821 0.8855 0.1843 0.050 Uiso calc R 1
C C17 0.87288(19) 0.7602(2) 0.15182(10) 0.0352(6) Uani d . 1
H H17 0.8607 0.8037 0.1166 0.042 Uiso calc R 1

loop_
_atom_site_aniso_label
_atom_site_aniso_U_11
_atom_site_aniso_U_22
_atom_site_aniso_U_33
_atom_site_aniso_U_12
_atom_site_aniso_U_13
_atom_site_aniso_U_23
S1 0.0308(4) 0.0469(4) 0.0348(4) 0.0071(3) -0.0018(3) -0.0044(3)
C1 0.0309(14) 0.0249(12) 0.0310(14) -0.0021(11) 0.0007(10) 0.0009(10)
N1 0.0302(12) 0.0308(11) 0.0320(12) 0.0003(8) 0.0042(9) 0.0025(8)
C2 0.0269(13) 0.0357(13) 0.0349(14) 0.0020(11) 0.0036(11) 0.0036(11)
C3 0.0341(15) 0.0386(14) 0.0338(15) 0.0033(11) 0.0056(11) -0.0010(11)
C4 0.0341(14) 0.0336(13) 0.0315(14) -0.0023(11) 0.0018(11) 0.0046(10)
C5 0.0254(12) 0.0273(12) 0.0331(14) -0.0047(11) 0.0007(11) -0.0017(11)
C6 0.0378(15) 0.0381(14) 0.0369(15) 0.0045(11) 0.0005(11) -0.0009(11)
C7 0.0376(16) 0.0455(15) 0.0490(17) 0.0053(12) 0.0091(13) -0.0114(13)
C8 0.0433(16) 0.0572(17) 0.0355(16) -0.0096(14) 0.0092(13) -0.0063(13)
C9 0.0449(17) 0.0489(16) 0.0336(16) -0.0022(14) 0.0004(13) 0.0021(12)
C10 0.0301(14) 0.0370(13) 0.0374(15) -0.0011(11) 0.0011(12) -0.0009(12)
O1 0.0333(10) 0.0394(9) 0.0394(10) -0.0057(8) -0.0013(9) 0.0082(8)
C11 0.0342(15) 0.0457(14) 0.0465(17) 0.0103(12) 0.0032(13) 0.0007(12)
C12 0.0297(14) 0.0305(13) 0.0306(14) 0.0034(11) 0.0015(11) 0.0000(11)
C13 0.0468(16) 0.0378(14) 0.0367(16) 0.0000(12) 0.0034(13) 0.0068(12)
C14 0.0595(19) 0.0507(17) 0.0316(15) 0.0066(14) -0.0055(14) 0.0050(13)
C15 0.0478(17) 0.0496(16) 0.0407(17) 0.0051(14) -0.0105(14) -0.0077(14)
C16 0.0457(17) 0.0338(13) 0.0449(17) -0.0009(12) -0.0053(13) -0.0059(12)
C17 0.0368(15) 0.0349(14) 0.0337(14) 0.0031(12) -0.0015(12) 0.0008(11)

loop_
_atom_type_symbol
_atom_type_description
_atom_type_scat_dispersion_real
_atom_type_scat_dispersion_imag
_atom_type_scat_source
C C 0.0033 0.0016 'International Tables Vol C Tables 4.2.6.8 and 6.1.1.4'
H H 0.0000 0.0000 'International Tables Vol C Tables 4.2.6.8 and 6.1.1.4'
N N 0.0061 0.0033 'International Tables Vol C Tables 4.2.6.8 and 6.1.1.4'
O O 0.0106 0.0060 'International Tables Vol C Tables 4.2.6.8 and 6.1.1.4'
S S 0.1246 0.1234 'International Tables Vol C Tables 4.2.6.8 and 6.1.1.4'

loop_
_geom_angle_atom_site_label_1
_geom_angle_atom_site_label_2
_geom_angle_atom_site_label_3
_geom_angle
_geom_angle_publ_flag
C1 S1 C4 102.84(10) y
N1 C1 C5 118.51(19) y
N1 C1 S1 128.66(17) y
C5 C1 S1 112.80(16) y
C1 N1 C2 121.39(18) y
O1 C2 N1 108.00(17) y
O1 C2 C11 111.09(18) y
N1 C2 C11 106.93(18) y
O1 C2 C3 106.48(18) y
N1 C2 C3 113.38(18) y
C11 C2 C3 110.97(18) y
C2 C3 C4 113.10(18) y
C2 C3 H1 109.0 ?
C4 C3 H1 109.0 ?
C2 C3 H2 109.0 ?
C4 C3 H2 109.0 ?
H1 C3 H2 107.8 ?
C12 C4 C3 113.88(17) y
C12 C4 S1 107.72(15) y
C3 C4 S1 109.60(15) y
C12 C4 H3 108.5 ?
C3 C4 H3 108.5 ?
S1 C4 H3 108.5 ?
C10 C5 C6 118.9(2) ?
C10 C5 C1 119.3(2) ?
C6 C5 C1 121.8(2) ?
C7 C6 C5 120.0(2) ?
C7 C6 H4 120.0 ?
C5 C6 H4 120.0 ?
C8 C7 C6 120.1(2) ?
C8 C7 H5 120.0 ?
C6 C7 H5 120.0 ?
C9 C8 C7 120.2(2) ?
C9 C8 H6 119.9 ?
C7 C8 H6 119.9 ?
C8 C9 C10 119.9(2) ?
C8 C9 H7 120.0 ?
C10 C9 H7 120.0 ?
C9 C10 C5 120.8(2) ?
C9 C10 H8 119.6 ?
C5 C10 H8 119.6 ?
C2 O1 H9 109.5 ?
C2 C11 H10 109.5 ?
C2 C11 H11 109.5 ?
H10 C11 H11 109.5 ?
C2 C11 H12 109.5 ?
H10 C11 H12 109.5 ?
H11 C11 H12 109.5 ?
C13 C12 C17 118.1(2) ?
C13 C12 C4 120.4(2) ?
C17 C12 C4 121.5(2) ?
C14 C13 C12 120.9(2) ?
C14 C13 H13 119.6 ?
C12 C13 H13 119.6 ?
C15 C14 C13 119.9(2) ?
C15 C14 H14 120.0 ?
C13 C14 H14 120.0 ?
C14 C15 C16 120.1(2) ?
C14 C15 H15 120.0 ?
C16 C15 H15 120.0 ?
C17 C16 C15 120.0(2) ?
C17 C16 H16 120.0 ?
C15 C16 H16 120.0 ?
C16 C17 C12 121.0(2) ?
C16 C17 H17 119.5 ?
C12 C17 H17 119.5 ?

loop_
_geom_bond_atom_site_label_1
_geom_bond_atom_site_label_2
_geom_bond_distance
_geom_bond_publ_flag
S1 C1 1.762(2) y
S1 C4 1.826(2) y
C1 N1 1.283(3) y
C1 C5 1.483(3) y
N1 C2 1.479(3) y
C2 O1 1.425(3) y
C2 C11 1.516(3) y
C2 C3 1.522(3) y
C3 C4 1.522(3) y
C3 H1 0.9900 ?
C3 H2 0.9900 ?
C4 C12 1.509(3) y
C4 H3 1.0000 ?
C5 C10 1.388(3) ?
C5 C6 1.392(3) ?
C6 C7 1.387(3) ?
C6 H4 0.9500 ?
C7 C8 1.379(3) ?
C7 H5 0.9500 ?
C8 C9 1.377(3) ?
C8 H6 0.9500 ?
C9 C10 1.377(3) ?
C9 H7 0.9500 ?
C10 H8 0.9500 ?
O1 H9 0.8400 ?
C11 H10 0.9800 ?
C11 H11 0.9800 ?
C11 H12 0.9800 ?
C12 C13 1.389(3) ?
C12 C17 1.392(3) ?
C13 C14 1.385(3) ?
C13 H13 0.9500 ?
C14 C15 1.375(3) ?
C14 H14 0.9500 ?
C15 C16 1.378(3) ?
C15 H15 0.9500 ?
C16 C17 1.378(3) ?
C16 H16 0.9500 ?
C17 H17 0.9500 ?

loop_
_geom_hbond_atom_site_label_D
_geom_hbond_atom_site_label_H
_geom_hbond_atom_site_label_A
_geom_hbond_site_symmetry_A
_geom_hbond_distance_DH
_geom_hbond_distance_HA
_geom_hbond_distance_DA
_geom_hbond_angle_DHA
O1 H9 N1 5_665 0.84 2.05 2.888(2) 173

loop_
_geom_torsion_atom_site_label_1
_geom_torsion_atom_site_label_2
_geom_torsion_atom_site_label_3
_geom_torsion_atom_site_label_4
_geom_torsion
C4 S1 C1 N1 -0.4(2)
C4 S1 C1 C5 177.61(14)
C5 C1 N1 C2 -178.61(17)
S1 C1 N1 C2 -0.7(3)
C1 N1 C2 O1 -87.0(2)
C1 N1 C2 C11 153.39(19)
C1 N1 C2 C3 30.8(3)
O1 C2 C3 C4 55.2(2)
N1 C2 C3 C4 -63.4(2)
C11 C2 C3 C4 176.21(18)
C2 C3 C4 C12 -179.43(18)
C2 C3 C4 S1 59.8(2)
C1 S1 C4 C12 -152.12(14)
C1 S1 C4 C3 -27.73(17)
N1 C1 C5 C10 33.8(3)
S1 C1 C5 C10 -144.42(17)
N1 C1 C5 C6 -147.2(2)
S1 C1 C5 C6 34.5(2)
C10 C5 C6 C7 -0.1(3)
C1 C5 C6 C7 -179.1(2)
C5 C6 C7 C8 0.8(4)
C6 C7 C8 C9 -0.9(4)
C7 C8 C9 C10 0.4(4)
C8 C9 C10 C5 0.2(3)
C6 C5 C10 C9 -0.4(3)
C1 C5 C10 C9 178.6(2)
C3 C4 C12 C13 121.3(2)
S1 C4 C12 C13 -117.0(2)
C3 C4 C12 C17 -58.9(3)
S1 C4 C12 C17 62.9(2)
C17 C12 C13 C14 0.5(3)
C4 C12 C13 C14 -179.6(2)
C12 C13 C14 C15 -0.9(4)
C13 C14 C15 C16 1.0(4)
C14 C15 C16 C17 -0.6(4)
C15 C16 C17 C12 0.2(4)
C13 C12 C17 C16 -0.2(3)
C4 C12 C17 C16 179.9(2)

loop_
_cod_related_entry_id
_cod_related_entry_database
_cod_related_entry_code
1 ChemSpider 413082
